data_4072435
loop_
_publ_author_name
'Rubina, Marina'
'Sherrill, William M.'
'Rubin, Michael'

_publ_section_title
;
 Dramatic Stereo- and Enantiodivergency in the Intermolecular Asymmetric
 Heck Reaction Catalyzed by Palladium Complexes with Cyclopropane-Based
 PHOX Ligands
;
_journal_issue 24
_journal_name_full Organometallics
_journal_page_first 6393
_journal_paper_doi 10.1021/om801051d
_journal_volume 27
_journal_year 2008
_chemical_formula_sum 'C21.25 H33.5 Cl2.5 N O1.5 P Pd'
_chemical_formula_weight 552.99
_chemical_name_systematic
; 
 ? 
;
_space_group_IT_number 19
_symmetry_cell_setting orthorhombic
_symmetry_space_group_name_Hall 'P 2ac 2ab'
_symmetry_space_group_name_H-M 'P 21 21 21'
_atom_sites_solution_hydrogens geom
_atom_sites_solution_primary direct
_atom_sites_solution_secondary difmap
_audit_creation_method SHELXL-97
_cell_angle_alpha 90.00
_cell_angle_beta 90.00
_cell_angle_gamma 90.00
_cell_formula_units_Z 16
_cell_length_a 17.1172(12)
_cell_length_b 17.4726(12)
_cell_length_c 33.072(2)
_cell_measurement_reflns_used 9554
_cell_measurement_temperature 100(2)
_cell_measurement_theta_max 29.33
_cell_measurement_theta_min 2.38
_cell_volume 9891.2(11)
_computing_cell_refinement 'Bruker SAINT'
_computing_data_collection 'Bruker SMART'
_computing_data_reduction 'Bruker SAINT'
_computing_molecular_graphics 'Bruker SHELXTL'
_computing_publication_material 'Bruker SHELXTL'
_computing_structure_refinement 'Bruker SHELXTL'
_computing_structure_solution 'Bruker SHELXTL'
_diffrn_ambient_temperature 100(2)
_diffrn_measured_fraction_theta_full 0.985
_diffrn_measured_fraction_theta_max 0.985
_diffrn_measurement_device_type 'Bruker SMART APEX CCD area detector'
_diffrn_measurement_method 'phi and omega scans'
_diffrn_radiation_monochromator graphite
_diffrn_radiation_source 'fine-focus sealed tube'
_diffrn_radiation_type MoK\a
_diffrn_radiation_wavelength 0.71073
_diffrn_reflns_av_R_equivalents 0.0918
_diffrn_reflns_av_sigmaI/netI 0.0910
_diffrn_reflns_limit_h_max 24
_diffrn_reflns_limit_h_min -23
_diffrn_reflns_limit_k_max 24
_diffrn_reflns_limit_k_min -24
_diffrn_reflns_limit_l_max 46
_diffrn_reflns_limit_l_min -46
_diffrn_reflns_number 117245
_diffrn_reflns_theta_full 30.57
_diffrn_reflns_theta_max 30.57
_diffrn_reflns_theta_min 1.67
_diffrn_standards_decay_% 0.00
_exptl_absorpt_coefficient_mu 1.100
_exptl_absorpt_correction_T_max 1.000
_exptl_absorpt_correction_T_min 0.742
_exptl_absorpt_correction_type multi-scan
_exptl_crystal_colour Yellow
_exptl_crystal_density_diffrn 1.485
_exptl_crystal_density_method 'not measured'
_exptl_crystal_description Plate
_exptl_crystal_F_000 4536
_exptl_crystal_size_max 0.40
_exptl_crystal_size_mid 0.30
_exptl_crystal_size_min 0.09
_refine_diff_density_max 1.901
_refine_diff_density_min -2.012
_refine_diff_density_rms 0.160
_refine_ls_abs_structure_details 'Flack H D (1983), Acta Cryst. A39, 876-881'
_refine_ls_abs_structure_Flack 0.06(3)
_refine_ls_extinction_method none
_refine_ls_goodness_of_fit_ref 1.121
_refine_ls_hydrogen_treatment noref
_refine_ls_matrix_type full
_refine_ls_number_parameters 1049
_refine_ls_number_reflns 29017
_refine_ls_number_restraints 8
_refine_ls_restrained_S_all 1.121
_refine_ls_R_factor_all 0.0898
_refine_ls_R_factor_gt 0.0745
_refine_ls_shift/su_max 0.001
_refine_ls_shift/su_mean 0.000
_refine_ls_structure_factor_coef Fsqd
_refine_ls_weighting_details 'calc w=1/[\s^2^(Fo^2^)+(0.0557P)^2^+21.2769P] where P=(Fo^2^+2Fc^2^)/3'
_refine_ls_weighting_scheme calc
_refine_ls_wR_factor_gt 0.1490
_refine_ls_wR_factor_ref 0.1549
_reflns_number_gt 24699
_reflns_number_total 29017
_reflns_threshold_expression >2sigma(I)
_cod_data_source_file om801051d_si_002.cif
_cod_data_source_block k12f_(L2)PdCl2
_cod_depositor_comments
;
The following automatic conversions were performed:

'_symmetry_cell_setting' value 'Orthorhombic' changed to
'orthorhombic' according to
/home/saulius/struct/CIF-dictionaries/cif_core.dic dictionary named
'cif_core.dic' version 2.4.1 from 2010-06-29.

Automatic conversion script
Id: cif_fix_values 1715 2011-07-08 13:25:40Z adriana 
;
_cod_original_cell_volume 9891.1(12)
_cod_original_sg_symbol_H-M P2(1)2(1)2(1)
_cod_original_formula_sum 'C21.25 H33.50 Cl2.50 N O1.50 P Pd'
_cod_database_code 4072435

loop_
_symmetry_equiv_pos_as_xyz
'x, y, z'
'-x+1/2, -y, z+1/2'
'-x, y+1/2, -z+1/2'
'x+1/2, -y+1/2, -z'

loop_
_atom_site_label
_atom_site_type_symbol
_atom_site_fract_x
_atom_site_fract_y
_atom_site_fract_z
_atom_site_U_iso_or_equiv
_atom_site_adp_type
_atom_site_occupancy
_atom_site_symmetry_multiplicity
_atom_site_calc_flag
_atom_site_refinement_flags
_atom_site_disorder_assembly
_atom_site_disorder_group
Pd1A Pd 0.75726(3) 0.03080(3) 0.061421(12) 0.01441(9) Uani 1 1 d . . .
Cl1A Cl 0.77572(10) 0.11697(9) 0.00549(4) 0.0195(3) Uani 1 1 d . . .
Cl2A Cl 0.73184(11) -0.06221(10) 0.01481(5) 0.0261(4) Uani 1 1 d . . .
P1A P 0.74592(11) -0.05241(9) 0.11345(4) 0.0162(3) Uani 1 1 d . . .
O1A O 0.8079(3) 0.1958(3) 0.15152(14) 0.0251(11) Uani 1 1 d . . .
N1A N 0.7706(3) 0.1193(3) 0.10054(15) 0.0153(11) Uani 1 1 d . . .
C1A C 0.8020(4) -0.0170(4) 0.15603(18) 0.0183(13) Uani 1 1 d . . .
H1AA H 0.7949 -0.0484 0.1811 0.022 Uiso 1 1 calc R . .
C2A C 0.8841(4) 0.0078(4) 0.1496(2) 0.0252(15) Uani 1 1 d . . .
H2AA H 0.9026 0.0133 0.1213 0.030 Uiso 1 1 calc R . .
H2AB H 0.9241 -0.0105 0.1689 0.030 Uiso 1 1 calc R . .
C3A C 0.8246(4) 0.0640(4) 0.16462(19) 0.0218(13) Uani 1 1 d . . .
C4A C 0.7998(4) 0.1251(4) 0.13613(19) 0.0170(13) Uani 1 1 d . . .
C5A C 0.7932(5) 0.2463(4) 0.1171(2) 0.0297(18) Uani 1 1 d . . .
H5AA H 0.8425 0.2603 0.1033 0.036 Uiso 1 1 calc R . .
H5AB H 0.7660 0.2936 0.1257 0.036 Uiso 1 1 calc R . .
C6A C 0.7412(5) 0.1980(4) 0.08970(19) 0.0251(15) Uani 1 1 d . . .
H6AA H 0.7545 0.2091 0.0608 0.030 Uiso 1 1 calc R . .
C7A C 0.6559(4) 0.2019(4) 0.0949(2) 0.0225(15) Uani 1 1 d . . .
C8A C 0.6205(5) 0.2287(5) 0.1292(2) 0.040(2) Uani 1 1 d . . .
H8AA H 0.6513 0.2522 0.1496 0.048 Uiso 1 1 calc R . .
C9A C 0.5413(6) 0.2222(7) 0.1347(3) 0.054(3) Uani 1 1 d . . .
H9AA H 0.5190 0.2366 0.1599 0.065 Uiso 1 1 calc R . .
C10A C 0.4948(5) 0.1960(7) 0.1053(3) 0.049(3) Uani 1 1 d . . .
H10A H 0.4397 0.1985 0.1081 0.059 Uiso 1 1 calc R . .
C11A C 0.5278(5) 0.1651(5) 0.0704(2) 0.037(2) Uani 1 1 d . . .
H11A H 0.4960 0.1405 0.0507 0.045 Uiso 1 1 calc R . .
C12A C 0.6076(5) 0.1707(4) 0.0649(2) 0.0274(16) Uani 1 1 d . . .
H12A H 0.6301 0.1532 0.0403 0.033 Uiso 1 1 calc R . .
C13A C 0.8267(5) 0.0877(5) 0.2086(2) 0.0328(17) Uani 1 1 d . . .
H13A H 0.7743 0.1034 0.2171 0.049 Uiso 1 1 calc R . .
H13B H 0.8629 0.1307 0.2119 0.049 Uiso 1 1 calc R . .
H13C H 0.8442 0.0445 0.2251 0.049 Uiso 1 1 calc R . .
C14A C 0.7879(4) -0.1509(4) 0.1068(2) 0.0188(13) Uani 1 1 d . . .
C15A C 0.8653(4) -0.1438(4) 0.0811(2) 0.0247(15) Uani 1 1 d . . .
H15A H 0.8936 -0.1925 0.0818 0.037 Uiso 1 1 calc R . .
H15B H 0.8983 -0.1033 0.0925 0.037 Uiso 1 1 calc R . .
H15C H 0.8520 -0.1310 0.0531 0.037 Uiso 1 1 calc R . .
C16A C 0.7329(5) -0.2043(4) 0.0847(2) 0.0308(18) Uani 1 1 d . . .
H16A H 0.7574 -0.2548 0.0820 0.046 Uiso 1 1 calc R . .
H16B H 0.7217 -0.1836 0.0578 0.046 Uiso 1 1 calc R . .
H16C H 0.6842 -0.2091 0.1000 0.046 Uiso 1 1 calc R . .
C17A C 0.8106(5) -0.1866(4) 0.1482(2) 0.0273(16) Uani 1 1 d . . .
H17A H 0.8301 -0.2388 0.1441 0.041 Uiso 1 1 calc R . .
H17B H 0.7645 -0.1881 0.1658 0.041 Uiso 1 1 calc R . .
H17C H 0.8514 -0.1555 0.1610 0.041 Uiso 1 1 calc R . .
C18A C 0.6425(4) -0.0563(4) 0.1319(2) 0.0247(15) Uani 1 1 d . . .
C19A C 0.6245(5) 0.0214(5) 0.1515(2) 0.036(2) Uani 1 1 d . . .
H19A H 0.5691 0.0235 0.1589 0.054 Uiso 1 1 calc R . .
H19B H 0.6362 0.0626 0.1322 0.054 Uiso 1 1 calc R . .
H19C H 0.6566 0.0278 0.1758 0.054 Uiso 1 1 calc R . .
C20A C 0.6288(4) -0.1179(5) 0.1646(2) 0.0282(16) Uani 1 1 d . . .
H20A H 0.5746 -0.1153 0.1740 0.042 Uiso 1 1 calc R . .
H20B H 0.6642 -0.1088 0.1874 0.042 Uiso 1 1 calc R . .
H20C H 0.6391 -0.1686 0.1532 0.042 Uiso 1 1 calc R . .
C21A C 0.5866(4) -0.0663(5) 0.0954(2) 0.0305(17) Uani 1 1 d . . .
H21A H 0.5329 -0.0722 0.1052 0.046 Uiso 1 1 calc R . .
H21B H 0.6016 -0.1120 0.0800 0.046 Uiso 1 1 calc R . .
H21C H 0.5898 -0.0212 0.0779 0.046 Uiso 1 1 calc R . .
Pd1B Pd 0.74979(3) 0.50987(3) 0.206725(13) 0.01761(10) Uani 1 1 d . . .
Cl1B Cl 0.78033(10) 0.57388(11) 0.14480(5) 0.0272(4) Uani 1 1 d . . .
Cl2B Cl 0.71957(15) 0.40551(12) 0.16866(6) 0.0418(6) Uani 1 1 d . . .
P1B P 0.73295(10) 0.44447(9) 0.26497(5) 0.0165(3) Uani 1 1 d . . .
O1B O 0.7933(3) 0.7002(3) 0.28170(14) 0.0290(12) Uani 1 1 d . . .
N1B N 0.7627(3) 0.6098(3) 0.23750(15) 0.0177(11) Uani 1 1 d . . .
C1B C 0.7894(4) 0.4902(4) 0.30433(19) 0.0181(13) Uani 1 1 d . . .
H1BA H 0.7823 0.4663 0.3316 0.022 Uiso 1 1 calc R . .
C2B C 0.8714(4) 0.5150(4) 0.2959(2) 0.0241(15) Uani 1 1 d . . .
H2BA H 0.8901 0.5122 0.2676 0.029 Uiso 1 1 calc R . .
H2BB H 0.9115 0.5034 0.3166 0.029 Uiso 1 1 calc R . .
C3B C 0.8116(4) 0.5745(4) 0.3060(2) 0.0231(15) Uani 1 1 d . . .
C4B C 0.7881(4) 0.6255(4) 0.27324(19) 0.0197(14) Uani 1 1 d . . .
C5B C 0.7825(5) 0.7406(4) 0.2434(2) 0.0321(19) Uani 1 1 d . . .
H5BA H 0.8334 0.7531 0.2308 0.038 Uiso 1 1 calc R . .
H5BB H 0.7524 0.7884 0.2473 0.038 Uiso 1 1 calc R . .
C6B C 0.7367(4) 0.6826(4) 0.21782(19) 0.0216(14) Uani 1 1 d . . .
H6BA H 0.7561 0.6841 0.1893 0.026 Uiso 1 1 calc R . .
C7B C 0.6498(4) 0.6886(4) 0.2179(2) 0.0219(15) Uani 1 1 d . . .
C8B C 0.6064(6) 0.7254(5) 0.2474(3) 0.045(2) Uani 1 1 d . . .
H8BA H 0.6330 0.7519 0.2684 0.054 Uiso 1 1 calc R . .
C9B C 0.5275(6) 0.7249(6) 0.2472(3) 0.049(3) Uani 1 1 d . . .
H9BA H 0.5002 0.7514 0.2679 0.059 Uiso 1 1 calc R . .
C10B C 0.4864(6) 0.6879(6) 0.2185(3) 0.049(3) Uani 1 1 d . . .
H10B H 0.4309 0.6874 0.2189 0.058 Uiso 1 1 calc R . .
C11B C 0.5274(6) 0.6510(7) 0.1887(4) 0.062(3) Uani 1 1 d . . .
H11B H 0.4998 0.6237 0.1683 0.074 Uiso 1 1 calc R . .
C12B C 0.6077(6) 0.6527(6) 0.1877(3) 0.045(2) Uani 1 1 d . . .
H12B H 0.6347 0.6288 0.1660 0.055 Uiso 1 1 calc R . .
C13B C 0.8123(6) 0.6111(5) 0.3479(2) 0.042(2) Uani 1 1 d . . .
H13D H 0.8461 0.6564 0.3476 0.063 Uiso 1 1 calc R . .
H13E H 0.8321 0.5741 0.3677 0.063 Uiso 1 1 calc R . .
H13F H 0.7590 0.6263 0.3553 0.063 Uiso 1 1 calc R . .
C14B C 0.7757(5) 0.3450(4) 0.2667(2) 0.0287(17) Uani 1 1 d . . .
C15B C 0.8519(5) 0.3453(5) 0.2426(2) 0.037(2) Uani 1 1 d . . .
H15D H 0.8739 0.2935 0.2421 0.056 Uiso 1 1 calc R . .
H15E H 0.8892 0.3803 0.2554 0.056 Uiso 1 1 calc R . .
H15F H 0.8415 0.3623 0.2149 0.056 Uiso 1 1 calc R . .
C16B C 0.7197(6) 0.2853(4) 0.2490(2) 0.038(2) Uani 1 1 d . . .
H16D H 0.7380 0.2339 0.2560 0.057 Uiso 1 1 calc R . .
H16E H 0.7181 0.2907 0.2195 0.057 Uiso 1 1 calc R . .
H16F H 0.6673 0.2933 0.2601 0.057 Uiso 1 1 calc R . .
C17B C 0.7954(5) 0.3216(4) 0.3107(2) 0.0295(17) Uani 1 1 d . . .
H17D H 0.8141 0.2685 0.3111 0.044 Uiso 1 1 calc R . .
H17E H 0.7485 0.3260 0.3275 0.044 Uiso 1 1 calc R . .
H17F H 0.8363 0.3554 0.3213 0.044 Uiso 1 1 calc R . .
C18B C 0.6299(4) 0.4484(4) 0.2818(2) 0.0251(15) Uani 1 1 d . . .
C19B C 0.6126(5) 0.5318(5) 0.2952(3) 0.0355(18) Uani 1 1 d . . .
H19D H 0.5567 0.5373 0.3010 0.053 Uiso 1 1 calc R . .
H19E H 0.6273 0.5671 0.2735 0.053 Uiso 1 1 calc R . .
H19F H 0.6428 0.5438 0.3196 0.053 Uiso 1 1 calc R . .
C20B C 0.6119(5) 0.3970(5) 0.3179(2) 0.037(2) Uani 1 1 d . . .
H20D H 0.5628 0.4133 0.3305 0.055 Uiso 1 1 calc R . .
H20E H 0.6543 0.4008 0.3377 0.055 Uiso 1 1 calc R . .
H20F H 0.6070 0.3439 0.3088 0.055 Uiso 1 1 calc R . .
C21B C 0.5749(5) 0.4286(5) 0.2470(3) 0.044(2) Uani 1 1 d . . .
H21D H 0.5206 0.4354 0.2558 0.066 Uiso 1 1 calc R . .
H21E H 0.5831 0.3753 0.2388 0.066 Uiso 1 1 calc R . .
H21F H 0.5856 0.4625 0.2240 0.066 Uiso 1 1 calc R . .
Pd1C Pd 0.17202(3) 0.43907(3) 0.193116(14) 0.01721(10) Uani 1 1 d . . .
Cl1C Cl 0.09266(10) 0.40219(10) 0.24954(5) 0.0230(3) Uani 1 1 d . . .
Cl2C Cl 0.27628(10) 0.43993(12) 0.23660(5) 0.0271(4) Uani 1 1 d . . .
P1C P 0.25218(11) 0.45996(10) 0.13978(4) 0.0190(3) Uani 1 1 d . . .
O1C O -0.0122(3) 0.4427(3) 0.10702(14) 0.0230(10) Uani 1 1 d . . .
N1C N 0.0752(3) 0.4499(3) 0.15713(15) 0.0170(11) Uani 1 1 d . . .
C1C C 0.2047(4) 0.4305(4) 0.09346(19) 0.0180(13) Uani 1 1 d . . .
H1CA H 0.2345 0.4448 0.0686 0.022 Uiso 1 1 calc R . .
C2C C 0.1670(4) 0.3528(4) 0.09076(18) 0.0201(13) Uani 1 1 d . . .
H2CA H 0.1771 0.3219 0.0662 0.024 Uiso 1 1 calc R . .
H2CB H 0.1617 0.3229 0.1160 0.024 Uiso 1 1 calc R . .
C3C C 0.1178(4) 0.4231(4) 0.08631(19) 0.0156(13) Uani 1 1 d . . .
C4C C 0.0628(4) 0.4384(4) 0.11945(19) 0.0178(12) Uani 1 1 d . . .
C5C C -0.0605(4) 0.4457(4) 0.1444(2) 0.0235(14) Uani 1 1 d . . .
H5CA H -0.0808 0.3945 0.1516 0.028 Uiso 1 1 calc R . .
H5CB H -0.1048 0.4817 0.1413 0.028 Uiso 1 1 calc R . .
C6C C -0.0017(4) 0.4745(5) 0.1757(2) 0.0253(15) Uani 1 1 d . . .
H6CA H -0.0098 0.4470 0.2019 0.030 Uiso 1 1 calc R . .
C7C C -0.0014(4) 0.5602(4) 0.1830(2) 0.0236(15) Uani 1 1 d . . .
C8C C -0.0118(4) 0.6113(5) 0.1504(2) 0.0285(17) Uani 1 1 d . . .
H8CA H -0.0173 0.5916 0.1237 0.034 Uiso 1 1 calc R . .
C9C C -0.0140(5) 0.6892(6) 0.1566(3) 0.041(2) Uani 1 1 d . . .
H9CA H -0.0218 0.7229 0.1344 0.049 Uiso 1 1 calc R . .
C10C C -0.0047(5) 0.7190(5) 0.1960(3) 0.037(2) Uani 1 1 d . . .
H10C H -0.0042 0.7727 0.2003 0.045 Uiso 1 1 calc R . .
C11C C 0.0036(6) 0.6697(6) 0.2282(3) 0.044(2) Uani 1 1 d . . .
H11C H 0.0081 0.6893 0.2548 0.052 Uiso 1 1 calc R . .
C12C C 0.0056(4) 0.5894(5) 0.2214(2) 0.0255(15) Uani 1 1 d . . .
H12C H 0.0117 0.5555 0.2436 0.031 Uiso 1 1 calc R . .
C13C C 0.0896(4) 0.4462(4) 0.04458(19) 0.0239(15) Uani 1 1 d . . .
H13G H 0.0416 0.4183 0.0381 0.036 Uiso 1 1 calc R . .
H13H H 0.1299 0.4340 0.0245 0.036 Uiso 1 1 calc R . .
H13I H 0.0791 0.5013 0.0442 0.036 Uiso 1 1 calc R . .
C14C C 0.3451(4) 0.4009(4) 0.13831(19) 0.0227(15) Uani 1 1 d . . .
C15C C 0.3248(5) 0.3207(5) 0.1549(2) 0.0341(18) Uani 1 1 d . . .
H15G H 0.3721 0.2891 0.1556 0.051 Uiso 1 1 calc R . .
H15H H 0.2859 0.2965 0.1373 0.051 Uiso 1 1 calc R . .
H15I H 0.3035 0.3255 0.1823 0.051 Uiso 1 1 calc R . .
C16C C 0.4118(5) 0.4373(6) 0.1624(2) 0.039(2) Uani 1 1 d . . .
H16G H 0.4569 0.4027 0.1625 0.058 Uiso 1 1 calc R . .
H16H H 0.3946 0.4464 0.1903 0.058 Uiso 1 1 calc R . .
H16I H 0.4266 0.4860 0.1499 0.058 Uiso 1 1 calc R . .
C17C C 0.3723(4) 0.3901(4) 0.09392(19) 0.0228(15) Uani 1 1 d . . .
H17G H 0.4228 0.3637 0.0936 0.034 Uiso 1 1 calc R . .
H17H H 0.3777 0.4403 0.0810 0.034 Uiso 1 1 calc R . .
H17I H 0.3336 0.3596 0.0792 0.034 Uiso 1 1 calc R . .
C18C C 0.2694(4) 0.5653(5) 0.1319(2) 0.0263(15) Uani 1 1 d . . .
C19C C 0.1897(5) 0.6000(5) 0.1229(3) 0.0322(18) Uani 1 1 d . . .
H19G H 0.1944 0.6558 0.1212 0.048 Uiso 1 1 calc R . .
H19H H 0.1532 0.5866 0.1446 0.048 Uiso 1 1 calc R . .
H19I H 0.1701 0.5800 0.0971 0.048 Uiso 1 1 calc R . .
C20C C 0.3253(5) 0.5811(5) 0.0965(2) 0.0343(18) Uani 1 1 d . . .
H20G H 0.3309 0.6365 0.0928 0.051 Uiso 1 1 calc R . .
H20H H 0.3042 0.5583 0.0717 0.051 Uiso 1 1 calc R . .
H20I H 0.3765 0.5587 0.1024 0.051 Uiso 1 1 calc R . .
C21C C 0.3027(5) 0.6021(5) 0.1715(2) 0.0320(18) Uani 1 1 d . . .
H21G H 0.3195 0.6547 0.1659 0.048 Uiso 1 1 calc R . .
H21H H 0.3475 0.5722 0.1810 0.048 Uiso 1 1 calc R . .
H21I H 0.2621 0.6026 0.1924 0.048 Uiso 1 1 calc R . .
Pd1D Pd 0.66894(3) 0.53135(3) -0.051134(13) 0.01854(10) Uani 1 1 d . . .
Cl1D Cl 0.58708(11) 0.57584(11) -0.10471(5) 0.0268(4) Uani 1 1 d . . .
Cl2D Cl 0.77248(11) 0.54339(13) -0.09424(5) 0.0339(5) Uani 1 1 d . . .
P1D P 0.75168(12) 0.49863(11) -0.00112(5) 0.0229(3) Uani 1 1 d . . .
O1D O 0.4896(3) 0.5061(3) 0.03627(13) 0.0238(11) Uani 1 1 d . . .
N1D N 0.5731(3) 0.5111(3) -0.01541(15) 0.0184(11) Uani 1 1 d . . .
C1D C 0.7069(4) 0.5204(4) 0.04678(18) 0.0211(14) Uani 1 1 d . . .
H1DA H 0.7382 0.5023 0.0705 0.025 Uiso 1 1 calc R . .
C2D C 0.6693(4) 0.5960(4) 0.0534(2) 0.0253(15) Uani 1 1 d . . .
H2DA H 0.6630 0.6299 0.0296 0.030 Uiso 1 1 calc R . .
H2DB H 0.6810 0.6229 0.0790 0.030 Uiso 1 1 calc R . .
C3D C 0.6187(4) 0.5261(4) 0.05559(19) 0.0215(14) Uani 1 1 d . . .
C4D C 0.5630(4) 0.5151(4) 0.0224(2) 0.0231(14) Uani 1 1 d . . .
C5D C 0.4395(4) 0.5065(4) 0.00073(18) 0.0220(14) Uani 1 1 d . . .
H5DA H 0.4143 0.5570 -0.0030 0.026 Uiso 1 1 calc R . .
H5DB H 0.3985 0.4667 0.0028 0.026 Uiso 1 1 calc R . .
C6D C 0.4968(4) 0.4889(4) -0.0343(2) 0.0224(14) Uani 1 1 d . . .
H6DA H 0.4853 0.5219 -0.0583 0.027 Uiso 1 1 calc R . .
C7D C 0.4966(4) 0.4059(4) -0.0460(2) 0.0225(14) Uani 1 1 d . . .
C8D C 0.4853(5) 0.3467(5) -0.0179(2) 0.035(2) Uani 1 1 d . . .
H8DA H 0.4782 0.3595 0.0097 0.042 Uiso 1 1 calc R . .
C9D C 0.4843(6) 0.2725(5) -0.0288(3) 0.039(2) Uani 1 1 d . . .
H9DA H 0.4749 0.2341 -0.0091 0.047 Uiso 1 1 calc R . .
C10D C 0.4968(5) 0.2521(5) -0.0688(3) 0.039(2) Uani 1 1 d . . .
H10D H 0.4963 0.1997 -0.0766 0.046 Uiso 1 1 calc R . .
C11D C 0.5103(5) 0.3094(5) -0.0977(3) 0.039(2) Uani 1 1 d . . .
H11D H 0.5190 0.2958 -0.1251 0.047 Uiso 1 1 calc R . .
C12D C 0.5111(4) 0.3859(5) -0.0864(2) 0.0261(16) Uani 1 1 d . . .
H12D H 0.5213 0.4245 -0.1059 0.031 Uiso 1 1 calc R . .
C13D C 0.5930(4) 0.4997(5) 0.09757(19) 0.0279(17) Uani 1 1 d . . .
H13J H 0.5524 0.5341 0.1078 0.042 Uiso 1 1 calc R . .
H13K H 0.6379 0.5005 0.1159 0.042 Uiso 1 1 calc R . .
H13L H 0.5722 0.4475 0.0959 0.042 Uiso 1 1 calc R . .
C14D C 0.8463(4) 0.5556(5) 0.0034(2) 0.0281(16) Uani 1 1 d . . .
C15D C 0.8292(5) 0.6375(5) -0.0088(2) 0.037(2) Uani 1 1 d . . .
H15J H 0.8766 0.6684 -0.0056 0.056 Uiso 1 1 calc R . .
H15K H 0.7878 0.6581 0.0085 0.056 Uiso 1 1 calc R . .
H15L H 0.8124 0.6388 -0.0371 0.056 Uiso 1 1 calc R . .
C16D C 0.9120(5) 0.5212(7) -0.0233(2) 0.043(2) Uani 1 1 d . . .
H16J H 0.9600 0.5511 -0.0197 0.065 Uiso 1 1 calc R . .
H16K H 0.8962 0.5228 -0.0517 0.065 Uiso 1 1 calc R . .
H16L H 0.9215 0.4681 -0.0152 0.065 Uiso 1 1 calc R . .
C17D C 0.8756(5) 0.5559(6) 0.0477(2) 0.042(2) Uani 1 1 d . . .
H17J H 0.9261 0.5822 0.0491 0.063 Uiso 1 1 calc R . .
H17K H 0.8816 0.5031 0.0572 0.063 Uiso 1 1 calc R . .
H17L H 0.8377 0.5826 0.0648 0.063 Uiso 1 1 calc R . .
C18D C 0.7673(5) 0.3929(5) 0.0003(2) 0.0310(18) Uani 1 1 d . . .
C19D C 0.6900(5) 0.3562(5) 0.0091(3) 0.0349(19) Uani 1 1 d . . .
H19J H 0.6978 0.3018 0.0150 0.052 Uiso 1 1 calc R . .
H19K H 0.6556 0.3616 -0.0144 0.052 Uiso 1 1 calc R . .
H19L H 0.6660 0.3813 0.0325 0.052 Uiso 1 1 calc R . .
C20D C 0.8262(6) 0.3675(5) 0.0331(3) 0.042(2) Uani 1 1 d . . .
H20J H 0.8263 0.3116 0.0351 0.064 Uiso 1 1 calc R . .
H20K H 0.8111 0.3896 0.0592 0.064 Uiso 1 1 calc R . .
H20L H 0.8786 0.3854 0.0258 0.064 Uiso 1 1 calc R . .
C21D C 0.7972(6) 0.3637(5) -0.0411(3) 0.041(2) Uani 1 1 d . . .
H21J H 0.7996 0.3077 -0.0408 0.062 Uiso 1 1 calc R . .
H21K H 0.8495 0.3845 -0.0463 0.062 Uiso 1 1 calc R . .
H21L H 0.7615 0.3805 -0.0625 0.062 Uiso 1 1 calc R . .
Cl1 Cl 0.6738(5) 0.7557(4) -0.0354(2) 0.174(3) Uani 0.80 1 d PD A 1
O1W' O 0.6738(5) 0.7557(4) -0.0354(2) 0.174(3) Uani 0.20 1 d P A 3
Cl2 Cl 0.5346(5) 0.8154(6) -0.0510(3) 0.219(4) Uiso 0.80 1 d PD . .
Cl2' Cl 0.5663(18) 0.742(2) -0.0407(8) 0.188(15) Uiso 0.20 1 d PD A .
C1S C 0.6044(5) 0.8098(7) -0.0180(3) 0.013(3) Uiso 0.45 1 d PD A 1
H1SA H 0.6254 0.8596 -0.0124 0.016 Uiso 0.45 1 d PR A 1
H1SB H 0.5849 0.7892 0.0070 0.016 Uiso 0.45 1 d PR A 1
C1S' C 0.5961(8) 0.7487(11) -0.0633(6) 0.041(6) Uiso 0.35 1 d PD A 2
H1SC H 0.5702 0.7047 -0.0522 0.050 Uiso 0.35 1 d PR A 2
H1SD H 0.6029 0.7392 -0.0917 0.050 Uiso 0.35 1 d PR A 2
C1S" C 0.4783(13) 0.734(4) -0.0230(9) 0.076(19) Uiso 0.20 1 d PD A 3
H1SE H 0.4570 0.6966 -0.0412 0.091 Uiso 0.20 1 d PR A 3
H1SF H 0.4467 0.7792 -0.0245 0.091 Uiso 0.20 1 d PR A 3
O1W O 0.4817(7) 0.6990(5) 0.0225(4) 0.164(5) Uani 0.80 1 d P B 1
Cl1' Cl 0.4817(7) 0.6990(5) 0.0225(4) 0.164(5) Uani 0.20 1 d PD A 3
O2W O 0.4876(13) 0.7391(8) 0.1022(3) 0.231(11) Uani 1 1 d . . .

loop_
_atom_site_aniso_label
_atom_site_aniso_U_11
_atom_site_aniso_U_22
_atom_site_aniso_U_33
_atom_site_aniso_U_23
_atom_site_aniso_U_13
_atom_site_aniso_U_12
Pd1A 0.0195(2) 0.0143(2) 0.00941(18) -0.00174(15) 0.00068(17) 0.00112(19)
Cl1A 0.0268(8) 0.0197(8) 0.0119(6) 0.0015(5) 0.0007(6) 0.0007(6)
Cl2A 0.0410(11) 0.0225(8) 0.0148(7) -0.0039(6) -0.0027(6) -0.0018(8)
P1A 0.0187(8) 0.0167(7) 0.0133(6) 0.0019(5) 0.0018(6) -0.0003(7)
O1A 0.042(3) 0.016(2) 0.018(2) -0.0012(18) -0.011(2) 0.000(2)
N1A 0.022(3) 0.012(2) 0.012(2) -0.0009(18) 0.001(2) 0.006(2)
C1A 0.022(3) 0.018(3) 0.015(3) 0.006(2) -0.002(2) -0.005(3)
C2A 0.023(3) 0.030(4) 0.022(3) 0.003(3) -0.005(3) 0.000(3)
C3A 0.027(3) 0.022(3) 0.016(3) 0.003(3) -0.008(3) -0.003(3)
C4A 0.026(3) 0.011(3) 0.014(3) -0.001(2) 0.003(2) 0.003(2)
C5A 0.049(5) 0.019(4) 0.021(3) 0.005(3) -0.014(3) 0.007(3)
C6A 0.040(4) 0.018(3) 0.017(3) -0.004(2) -0.010(3) 0.008(3)
C7A 0.028(4) 0.019(3) 0.020(3) -0.004(3) -0.004(3) 0.011(3)
C8A 0.043(5) 0.049(5) 0.028(4) -0.027(4) -0.005(4) 0.016(4)
C9A 0.045(6) 0.086(8) 0.032(5) -0.027(5) 0.001(4) 0.021(5)
C10A 0.026(4) 0.078(8) 0.043(5) -0.017(5) -0.001(4) 0.019(5)
C11A 0.040(5) 0.045(5) 0.026(4) -0.001(4) -0.005(4) 0.007(4)
C12A 0.033(4) 0.031(4) 0.019(3) -0.001(3) -0.004(3) 0.001(3)
C13A 0.050(5) 0.031(4) 0.017(3) -0.005(3) -0.013(4) 0.003(4)
C14A 0.026(3) 0.009(3) 0.022(3) 0.007(2) 0.001(3) -0.003(2)
C15A 0.035(4) 0.018(3) 0.021(3) -0.001(3) 0.008(3) 0.003(3)
C16A 0.045(5) 0.016(3) 0.032(4) 0.002(3) 0.006(3) -0.007(3)
C17A 0.038(5) 0.023(4) 0.022(3) 0.005(3) 0.003(3) 0.002(3)
C18A 0.022(3) 0.024(4) 0.028(4) 0.001(3) 0.002(3) 0.006(3)
C19A 0.026(4) 0.056(6) 0.026(4) 0.003(4) 0.012(3) 0.007(4)
C20A 0.023(4) 0.039(5) 0.022(3) 0.007(3) 0.002(3) -0.006(3)
C21A 0.027(4) 0.040(5) 0.025(4) 0.007(3) 0.004(3) -0.002(3)
Pd1B 0.0223(2) 0.0202(2) 0.01032(19) -0.00324(16) -0.00044(19) 0.0062(2)
Cl1B 0.0257(8) 0.0454(11) 0.0105(7) 0.0027(7) 0.0020(6) 0.0057(8)
Cl2B 0.0781(16) 0.0263(10) 0.0210(9) -0.0113(7) -0.0154(9) 0.0154(10)
P1B 0.0215(9) 0.0141(7) 0.0138(7) -0.0015(6) 0.0005(6) -0.0009(6)
O1B 0.052(4) 0.016(2) 0.019(2) 0.0036(19) -0.015(2) -0.011(2)
N1B 0.018(3) 0.020(3) 0.016(2) 0.003(2) -0.001(2) 0.003(2)
C1B 0.028(3) 0.012(3) 0.014(3) 0.001(2) -0.004(2) 0.004(3)
C2B 0.028(4) 0.018(3) 0.026(3) 0.008(3) -0.007(3) -0.005(3)
C3B 0.030(4) 0.023(4) 0.016(3) 0.002(3) -0.006(3) -0.007(3)
C4B 0.031(4) 0.012(3) 0.016(3) 0.007(2) -0.006(3) -0.007(3)
C5B 0.051(5) 0.019(4) 0.026(4) 0.002(3) -0.025(4) -0.008(3)
C6B 0.033(4) 0.014(3) 0.017(3) 0.005(2) -0.008(3) -0.002(3)
C7B 0.035(4) 0.014(3) 0.017(3) 0.001(2) -0.008(3) -0.001(3)
C8B 0.051(6) 0.046(5) 0.037(5) -0.022(4) -0.015(4) 0.027(4)
C9B 0.045(6) 0.057(6) 0.046(5) -0.018(5) 0.003(5) 0.030(5)
C10B 0.032(5) 0.060(7) 0.054(6) -0.020(5) 0.000(4) 0.019(5)
C11B 0.031(5) 0.068(7) 0.087(8) -0.042(7) -0.023(5) 0.005(5)
C12B 0.045(6) 0.061(6) 0.031(5) -0.019(4) -0.007(4) 0.012(5)
C13B 0.084(7) 0.024(4) 0.018(3) 0.000(3) -0.028(4) -0.007(4)
C14B 0.040(5) 0.022(4) 0.024(4) -0.004(3) -0.004(3) 0.008(3)
C15B 0.057(6) 0.026(4) 0.030(4) -0.005(3) -0.001(4) 0.019(4)
C16B 0.067(6) 0.015(4) 0.032(4) -0.003(3) -0.011(4) 0.002(4)
C17B 0.048(5) 0.016(3) 0.024(4) 0.007(3) -0.004(3) 0.003(3)
C18B 0.024(3) 0.030(4) 0.022(3) 0.007(3) 0.001(3) -0.003(3)
C19B 0.034(4) 0.035(5) 0.038(4) -0.002(4) 0.010(3) 0.012(4)
C20B 0.029(4) 0.048(5) 0.033(4) 0.015(4) -0.002(3) -0.010(4)
C21B 0.033(5) 0.039(5) 0.060(6) 0.018(5) -0.008(4) -0.010(4)
Pd1C 0.0185(2) 0.0237(2) 0.00943(19) -0.00223(18) 0.00141(18) 0.0018(2)
Cl1C 0.0274(9) 0.0269(9) 0.0146(7) 0.0011(6) 0.0042(6) 0.0015(7)
Cl2C 0.0265(8) 0.0427(10) 0.0120(7) -0.0006(7) -0.0033(6) 0.0011(8)
P1C 0.0192(8) 0.0266(8) 0.0112(6) -0.0018(6) 0.0007(6) 0.0044(8)
O1C 0.021(2) 0.024(3) 0.024(2) -0.006(2) 0.0031(19) 0.004(2)
N1C 0.022(3) 0.016(3) 0.012(2) -0.0012(19) 0.003(2) 0.004(2)
C1C 0.014(3) 0.026(4) 0.013(3) 0.001(3) 0.002(2) 0.012(3)
C2C 0.029(4) 0.020(3) 0.011(3) -0.005(2) 0.003(3) 0.010(3)
C3C 0.018(3) 0.010(3) 0.018(3) -0.003(2) -0.003(2) 0.007(2)
C4C 0.015(3) 0.020(3) 0.019(3) 0.002(3) -0.003(2) 0.002(3)
C5C 0.020(3) 0.029(4) 0.022(3) -0.007(3) 0.004(3) 0.001(3)
C6C 0.016(3) 0.034(4) 0.026(3) -0.004(3) 0.005(3) 0.011(3)
C7C 0.024(3) 0.028(4) 0.020(3) -0.005(3) 0.002(3) 0.009(3)
C8C 0.023(4) 0.031(4) 0.032(4) 0.000(3) -0.001(3) 0.011(3)
C9C 0.032(5) 0.056(6) 0.034(5) 0.006(4) -0.009(4) 0.017(4)
C10C 0.030(4) 0.028(4) 0.054(5) -0.019(4) -0.010(4) 0.010(3)
C11C 0.036(5) 0.055(6) 0.040(5) -0.017(5) 0.000(4) -0.004(4)
C12C 0.020(3) 0.033(4) 0.023(4) -0.008(3) 0.001(3) -0.002(3)
C13C 0.020(3) 0.035(4) 0.016(3) 0.000(3) 0.000(3) 0.002(3)
C14C 0.019(3) 0.038(4) 0.012(3) 0.002(3) -0.003(2) 0.009(3)
C15C 0.037(4) 0.046(5) 0.019(3) 0.004(3) 0.009(3) 0.012(4)
C16C 0.031(4) 0.068(6) 0.018(3) -0.003(4) -0.006(3) 0.008(4)
C17C 0.024(4) 0.033(4) 0.012(3) -0.001(3) 0.001(3) -0.001(3)
C18C 0.022(4) 0.036(4) 0.021(3) -0.001(3) 0.001(3) 0.003(3)
C19C 0.030(4) 0.024(4) 0.042(5) 0.000(3) -0.005(3) 0.000(3)
C20C 0.033(4) 0.041(5) 0.028(4) 0.005(3) -0.001(3) -0.007(4)
C21C 0.043(5) 0.033(4) 0.020(4) 0.000(3) -0.002(3) -0.008(4)
Pd1D 0.0216(2) 0.0257(3) 0.00828(19) 0.00058(18) -0.00101(18) 0.0023(2)
Cl1D 0.0292(9) 0.0395(11) 0.0118(7) 0.0057(7) -0.0023(6) 0.0039(8)
Cl2D 0.0288(9) 0.0636(14) 0.0093(7) -0.0012(7) 0.0034(6) -0.0037(9)
P1D 0.0211(8) 0.0361(10) 0.0114(7) 0.0000(6) 0.0005(7) 0.0055(9)
O1D 0.022(2) 0.037(3) 0.013(2) 0.003(2) -0.0011(18) -0.003(2)
N1D 0.029(3) 0.015(3) 0.012(2) 0.0025(19) -0.005(2) 0.005(2)
C1D 0.017(3) 0.037(4) 0.009(3) 0.003(3) -0.003(2) 0.002(3)
C2D 0.029(4) 0.031(4) 0.017(3) 0.002(3) -0.004(3) -0.011(3)
C3D 0.019(3) 0.031(4) 0.014(3) -0.003(3) 0.003(2) 0.002(3)
C4D 0.031(4) 0.021(4) 0.017(3) 0.002(3) -0.001(3) -0.003(3)
C5D 0.021(3) 0.034(4) 0.011(3) -0.002(3) -0.008(2) 0.001(3)
C6D 0.019(3) 0.033(4) 0.016(3) 0.008(3) 0.001(2) 0.005(3)
C7D 0.025(3) 0.021(3) 0.022(3) 0.005(3) -0.003(3) 0.006(3)
C8D 0.047(5) 0.030(4) 0.028(4) 0.012(3) -0.012(4) -0.005(4)
C9D 0.045(5) 0.026(4) 0.047(5) 0.008(4) -0.001(4) -0.001(4)
C10D 0.026(4) 0.027(4) 0.063(6) 0.000(4) 0.002(4) -0.001(3)
C11D 0.037(5) 0.032(5) 0.047(5) -0.015(4) -0.004(4) 0.001(4)
C12D 0.018(3) 0.029(4) 0.031(4) -0.001(3) -0.001(3) 0.007(3)
C13D 0.024(3) 0.047(5) 0.013(3) 0.006(3) 0.000(3) -0.009(3)
C14D 0.018(3) 0.047(5) 0.019(3) -0.003(3) -0.008(3) -0.006(3)
C15D 0.034(4) 0.052(5) 0.026(4) -0.008(4) 0.009(4) -0.017(4)
C16D 0.025(4) 0.092(8) 0.012(3) 0.009(4) 0.000(3) 0.010(5)
C17D 0.022(4) 0.088(8) 0.016(3) -0.010(4) 0.003(3) -0.003(4)
C18D 0.033(4) 0.036(4) 0.024(3) -0.002(3) -0.001(3) 0.018(3)
C19D 0.038(5) 0.033(4) 0.034(4) 0.003(3) 0.001(4) 0.016(4)
C20D 0.043(5) 0.044(5) 0.040(5) 0.014(4) -0.012(4) 0.008(4)
C21D 0.059(6) 0.034(5) 0.031(4) 0.004(4) 0.005(4) 0.014(4)
Cl1 0.206(8) 0.170(6) 0.146(6) 0.035(5) -0.062(6) -0.031(6)
O1W' 0.206(8) 0.170(6) 0.146(6) 0.035(5) -0.062(6) -0.031(6)
O1W 0.199(11) 0.074(6) 0.218(12) 0.007(7) -0.055(9) 0.090(7)
Cl1' 0.199(11) 0.074(6) 0.218(12) 0.007(7) -0.055(9) 0.090(7)
O2W 0.44(3) 0.176(13) 0.075(8) -0.016(8) 0.046(12) -0.254(17)

loop_
_atom_type_symbol
_atom_type_description
_atom_type_scat_dispersion_real
_atom_type_scat_dispersion_imag
_atom_type_scat_source
C C 0.0033 0.0016 'International Tables Vol C Tables 4.2.6.8 and 6.1.1.4'
H H 0.0000 0.0000 'International Tables Vol C Tables 4.2.6.8 and 6.1.1.4'
N N 0.0061 0.0033 'International Tables Vol C Tables 4.2.6.8 and 6.1.1.4'
O O 0.0106 0.0060 'International Tables Vol C Tables 4.2.6.8 and 6.1.1.4'
P P 0.1023 0.0942 'International Tables Vol C Tables 4.2.6.8 and 6.1.1.4'
Cl Cl 0.1484 0.1585 'International Tables Vol C Tables 4.2.6.8 and 6.1.1.4'
Pd Pd -0.9988 1.0072 'International Tables Vol C Tables 4.2.6.8 and 6.1.1.4'

loop_
_geom_angle_atom_site_label_1
_geom_angle_atom_site_label_2
_geom_angle_atom_site_label_3
_geom_angle
N1A Pd1A P1A 90.83(15)
N1A Pd1A Cl2A 174.26(16)
P1A Pd1A Cl2A 92.28(6)
N1A Pd1A Cl1A 89.91(15)
P1A Pd1A Cl1A 177.18(7)
Cl2A Pd1A Cl1A 87.21(6)
C1A P1A C18A 105.1(3)
C1A P1A C14A 101.6(3)
C18A P1A C14A 111.5(3)
C1A P1A Pd1A 109.1(2)
C18A P1A Pd1A 110.6(2)
C14A P1A Pd1A 117.9(2)
C4A O1A C5A 104.0(5)
C4A N1A C6A 106.0(5)
C4A N1A Pd1A 133.6(4)
C6A N1A Pd1A 120.4(4)
C2A C1A C3A 60.4(5)
C2A C1A P1A 119.2(5)
C3A C1A P1A 127.4(5)
C1A C2A C3A 60.0(5)
C4A C3A C1A 119.1(5)
C4A C3A C2A 117.0(6)
C1A C3A C2A 59.6(5)
C4A C3A C13A 114.7(6)
C1A C3A C13A 116.7(6)
C2A C3A C13A 118.8(6)
N1A C4A O1A 117.5(6)
N1A C4A C3A 129.4(6)
O1A C4A C3A 113.0(5)
O1A C5A C6A 103.2(6)
C7A C6A N1A 110.3(6)
C7A C6A C5A 118.9(6)
N1A C6A C5A 99.7(5)
C8A C7A C12A 117.4(7)
C8A C7A C6A 123.4(7)
C12A C7A C6A 119.0(6)
C7A C8A C9A 121.2(8)
C10A C9A C8A 121.3(8)
C9A C10A C11A 119.6(9)
C12A C11A C10A 118.8(8)
C11A C12A C7A 121.1(7)
C16A C14A C17A 109.5(5)
C16A C14A C15A 108.0(6)
C17A C14A C15A 107.3(6)
C16A C14A P1A 112.5(5)
C17A C14A P1A 111.2(5)
C15A C14A P1A 108.1(4)
C19A C18A C20A 106.8(6)
C19A C18A C21A 107.7(6)
C20A C18A C21A 111.9(6)
C19A C18A P1A 107.2(5)
C20A C18A P1A 113.3(5)
C21A C18A P1A 109.6(5)
N1B Pd1B P1B 91.22(15)
N1B Pd1B Cl2B 171.86(16)
P1B Pd1B Cl2B 92.14(7)
N1B Pd1B Cl1B 90.20(15)
P1B Pd1B Cl1B 174.34(7)
Cl2B Pd1B Cl1B 87.18(7)
C1B P1B C18B 106.0(3)
C1B P1B C14B 100.2(3)
C18B P1B C14B 113.2(4)
C1B P1B Pd1B 108.8(2)
C18B P1B Pd1B 111.1(2)
C14B P1B Pd1B 116.3(2)
C4B O1B C5B 106.4(5)
C4B N1B C6B 108.5(5)
C4B N1B Pd1B 132.8(5)
C6B N1B Pd1B 118.7(4)
C2B C1B C3B 59.5(5)
C2B C1B P1B 119.7(5)
C3B C1B P1B 125.9(5)
C1B C2B C3B 61.2(5)
C4B C3B C2B 116.7(6)
C4B C3B C1B 119.8(6)
C2B C3B C1B 59.4(4)
C4B C3B C13B 114.8(6)
C2B C3B C13B 119.1(6)
C1B C3B C13B 116.0(6)
N1B C4B O1B 115.0(6)
N1B C4B C3B 130.0(6)
O1B C4B C3B 115.0(6)
O1B C5B C6B 102.9(5)
C7B C6B N1B 110.8(5)
C7B C6B C5B 117.6(6)
N1B C6B C5B 99.7(5)
C12B C7B C8B 116.1(8)
C12B C7B C6B 119.1(7)
C8B C7B C6B 124.7(7)
C9B C8B C7B 122.0(8)
C10B C9B C8B 122.0(8)
C9B C10B C11B 117.7(9)
C10B C11B C12B 121.2(9)
C11B C12B C7B 121.0(9)
C15B C14B C16B 109.7(7)
C15B C14B C17B 107.7(6)
C16B C14B C17B 108.5(6)
C15B C14B P1B 108.1(5)
C16B C14B P1B 111.8(6)
C17B C14B P1B 110.9(5)
C20B C18B C21B 109.4(6)
C20B C18B C19B 107.0(6)
C21B C18B C19B 108.0(7)
C20B C18B P1B 114.0(5)
C21B C18B P1B 110.6(6)
C19B C18B P1B 107.6(5)
N1C Pd1C P1C 91.31(15)
N1C Pd1C Cl2C 173.48(16)
P1C Pd1C Cl2C 90.91(6)
N1C Pd1C Cl1C 91.07(15)
P1C Pd1C Cl1C 173.43(7)
Cl2C Pd1C Cl1C 87.39(6)
C1C P1C C18C 103.4(3)
C1C P1C C14C 101.6(3)
C18C P1C C14C 113.4(3)
C1C P1C Pd1C 110.0(2)
C18C P1C Pd1C 111.1(2)
C14C P1C Pd1C 116.1(2)
C4C O1C C5C 106.1(5)
C4C N1C C6C 107.2(5)
C4C N1C Pd1C 133.2(5)
C6C N1C Pd1C 119.5(4)
C2C C1C C3C 59.4(4)
C2C C1C P1C 120.0(5)
C3C C1C P1C 126.8(4)
C3C C2C C1C 60.5(4)
C4C C3C C2C 115.9(6)
C4C C3C C1C 119.9(5)
C2C C3C C1C 60.1(4)
C4C C3C C13C 115.2(5)
C2C C3C C13C 119.2(5)
C1C C3C C13C 115.6(6)
N1C C4C O1C 116.4(6)
N1C C4C C3C 130.5(6)
O1C C4C C3C 113.1(5)
O1C C5C C6C 102.0(5)
N1C C6C C7C 110.0(6)
N1C C6C C5C 101.7(5)
C7C C6C C5C 115.8(6)
C12C C7C C8C 118.8(7)
C12C C7C C6C 121.0(7)
C8C C7C C6C 120.1(6)
C9C C8C C7C 120.9(7)
C8C C9C C10C 119.9(8)
C11C C10C C9C 119.7(8)
C10C C11C C12C 119.9(8)
C7C C12C C11C 120.7(8)
C16C C14C C15C 111.1(6)
C16C C14C C17C 108.6(6)
C15C C14C C17C 107.1(6)
C16C C14C P1C 112.7(6)
C15C C14C P1C 107.2(5)
C17C C14C P1C 110.0(4)
C19C C18C C20C 109.7(6)
C19C C18C C21C 109.0(6)
C20C C18C C21C 109.6(6)
C19C C18C P1C 106.0(5)
C20C C18C P1C 112.3(5)
C21C C18C P1C 110.1(5)
N1D Pd1D P1D 92.08(15)
N1D Pd1D Cl2D 174.46(17)
P1D Pd1D Cl2D 89.65(7)
N1D Pd1D Cl1D 90.80(15)
P1D Pd1D Cl1D 175.21(7)
Cl2D Pd1D Cl1D 87.84(7)
C1D P1D C18D 104.4(3)
C1D P1D C14D 100.5(3)
C18D P1D C14D 113.1(4)
C1D P1D Pd1D 109.0(2)
C18D P1D Pd1D 111.0(3)
C14D P1D Pd1D 117.3(2)
C4D O1D C5D 105.9(5)
C4D N1D C6D 108.0(6)
C4D N1D Pd1D 132.0(5)
C6D N1D Pd1D 120.0(4)
C2D C1D C3D 59.3(5)
C2D C1D P1D 120.1(5)
C3D C1D P1D 126.7(4)
C1D C2D C3D 62.2(5)
C4D C3D C2D 116.5(6)
C4D C3D C13D 117.0(6)
C2D C3D C13D 117.2(6)
C4D C3D C1D 119.1(5)
C2D C3D C1D 58.5(5)
C13D C3D C1D 115.7(6)
N1D C4D O1D 117.3(6)
N1D C4D C3D 131.3(7)
O1D C4D C3D 111.4(6)
O1D C5D C6D 103.3(5)
N1D C6D C7D 111.1(5)
N1D C6D C5D 100.8(5)
C7D C6D C5D 112.6(6)
C12D C7D C8D 118.1(7)
C12D C7D C6D 119.1(6)
C8D C7D C6D 122.8(7)
C9D C8D C7D 122.4(8)
C8D C9D C10D 120.0(8)
C9D C10D C11D 119.4(8)
C12D C11D C10D 120.4(8)
C11D C12D C7D 119.7(8)
C15D C14D C16D 110.8(7)
C15D C14D C17D 108.0(7)
C16D C14D C17D 107.7(6)
C15D C14D P1D 108.0(5)
C16D C14D P1D 111.8(6)
C17D C14D P1D 110.5(5)
C19D C18D C20D 108.5(7)
C19D C18D C21D 108.9(7)
C20D C18D C21D 108.1(7)
C19D C18D P1D 107.5(5)
C20D C18D P1D 113.2(6)
C21D C18D P1D 110.6(6)
Cl1 C1S Cl2 109.55(9)

loop_
_geom_bond_atom_site_label_1
_geom_bond_atom_site_label_2
_geom_bond_distance
Pd1A N1A 2.029(5)
Pd1A P1A 2.2610(16)
Pd1A Cl2A 2.2818(17)
Pd1A Cl1A 2.4059(16)
P1A C1A 1.812(6)
P1A C18A 1.873(7)
P1A C14A 1.878(7)
O1A C4A 1.343(8)
O1A C5A 1.462(8)
N1A C4A 1.283(8)
N1A C6A 1.508(8)
C1A C2A 1.488(10)
C1A C3A 1.494(9)
C2A C3A 1.501(10)
C3A C4A 1.487(9)
C3A C13A 1.511(9)
C5A C6A 1.525(10)
C6A C7A 1.472(11)
C7A C8A 1.370(10)
C7A C12A 1.402(10)
C8A C9A 1.372(13)
C9A C10A 1.337(13)
C10A C11A 1.395(12)
C11A C12A 1.381(12)
C14A C16A 1.513(10)
C14A C17A 1.554(9)
C14A C15A 1.579(10)
C18A C19A 1.536(11)
C18A C20A 1.544(10)
C18A C21A 1.550(10)
Pd1B N1B 2.032(5)
Pd1B P1B 2.2583(16)
Pd1B Cl2B 2.2753(19)
Pd1B Cl1B 2.3912(17)
P1B C1B 1.807(7)
P1B C18B 1.851(7)
P1B C14B 1.888(7)
O1B C4B 1.337(8)
O1B C5B 1.462(8)
N1B C4B 1.290(8)
N1B C6B 1.498(8)
C1B C2B 1.496(10)
C1B C3B 1.523(9)
C2B C3B 1.497(10)
C3B C4B 1.458(9)
C3B C13B 1.527(10)
C5B C6B 1.537(9)
C6B C7B 1.490(11)
C7B C12B 1.382(11)
C7B C8B 1.384(11)
C8B C9B 1.351(13)
C9B C10B 1.346(14)
C10B C11B 1.372(13)
C11B C12B 1.376(13)
C14B C15B 1.529(12)
C14B C16B 1.532(11)
C14B C17B 1.548(10)
C18B C20B 1.525(10)
C18B C21B 1.528(11)
C18B C19B 1.552(11)
Pd1C N1C 2.049(5)
Pd1C P1C 2.2643(17)
Pd1C Cl2C 2.2921(17)
Pd1C Cl1C 2.3963(17)
P1C C1C 1.809(7)
P1C C18C 1.882(8)
P1C C14C 1.896(7)
O1C C4C 1.350(8)
O1C C5C 1.487(8)
N1C C4C 1.280(8)
N1C C6C 1.514(8)
C1C C2C 1.506(10)
C1C C3C 1.512(9)
C2C C3C 1.496(9)
C3C C4C 1.469(9)
C3C C13C 1.517(9)
C5C C6C 1.531(10)
C6C C7C 1.516(11)
C7C C12C 1.372(9)
C7C C8C 1.413(10)
C8C C9C 1.379(12)
C9C C10C 1.412(12)
C10C C11C 1.375(13)
C11C C12C 1.422(12)
C14C C16C 1.531(11)
C14C C15C 1.545(11)
C14C C17C 1.551(9)
C18C C19C 1.523(10)
C18C C20C 1.537(10)
C18C C21C 1.567(10)
Pd1D N1D 2.053(6)
Pd1D P1D 2.2514(18)
Pd1D Cl2D 2.2844(18)
Pd1D Cl1D 2.3889(17)
P1D C1D 1.800(6)
P1D C18D 1.868(8)
P1D C14D 1.906(7)
O1D C4D 1.348(8)
O1D C5D 1.455(7)
N1D C4D 1.263(8)
N1D C6D 1.498(9)
C1D C2D 1.486(10)
C1D C3D 1.542(9)
C2D C3D 1.499(10)
C3D C4D 1.467(9)
C3D C13D 1.528(9)
C5D C6D 1.550(9)
C6D C7D 1.501(10)
C7D C12D 1.401(10)
C7D C8D 1.404(10)
C8D C9D 1.345(12)
C9D C10D 1.388(13)
C10D C11D 1.402(13)
C11D C12D 1.387(11)
C14D C15D 1.514(12)
C14D C16D 1.550(11)
C14D C17D 1.550(9)
C18D C19D 1.499(12)
C18D C20D 1.547(11)
C18D C21D 1.549(11)
Cl1 C1S 1.623(6)
Cl1 Cl2' 1.86(3)
Cl2 Cl2' 1.44(4)
Cl2 C1S 1.623(6)
Cl2 C1S' 1.623(6)
Cl2 C1S" 1.95(4)
Cl2' C1S' 0.91(3)
Cl2' C1S 1.55(4)
Cl2' C1S" 1.623(6)

loop_
_geom_torsion_atom_site_label_1
_geom_torsion_atom_site_label_2
_geom_torsion_atom_site_label_3
_geom_torsion_atom_site_label_4
_geom_torsion
N1A Pd1A P1A C1A -29.9(3)
Cl2A Pd1A P1A C1A 155.0(2)
Cl1A Pd1A P1A C1A 75.3(13)
N1A Pd1A P1A C18A 85.2(3)
Cl2A Pd1A P1A C18A -90.0(3)
Cl1A Pd1A P1A C18A -169.6(12)
N1A Pd1A P1A C14A -144.9(3)
Cl2A Pd1A P1A C14A 40.0(3)
Cl1A Pd1A P1A C14A -39.7(13)
P1A Pd1A N1A C4A 30.5(6)
Cl2A Pd1A N1A C4A 153.4(13)
Cl1A Pd1A N1A C4A -146.8(6)
P1A Pd1A N1A C6A -148.0(5)
Cl2A Pd1A N1A C6A -25.1(19)
Cl1A Pd1A N1A C6A 34.7(5)
C18A P1A C1A C2A -167.9(5)
C14A P1A C1A C2A 75.8(6)
Pd1A P1A C1A C2A -49.3(6)
C18A P1A C1A C3A -94.4(6)
C14A P1A C1A C3A 149.3(6)
Pd1A P1A C1A C3A 24.2(7)
P1A C1A C2A C3A 118.9(6)
C2A C1A C3A C4A 106.0(7)
P1A C1A C3A C4A 0.2(10)
P1A C1A C3A C2A -105.8(7)
C2A C1A C3A C13A -109.3(7)
P1A C1A C3A C13A 144.9(6)
C1A C2A C3A C4A -109.5(7)
C1A C2A C3A C13A 105.7(7)
C6A N1A C4A O1A -9.5(8)
Pd1A N1A C4A O1A 171.8(5)
C6A N1A C4A C3A 168.2(7)
Pd1A N1A C4A C3A -10.4(11)
C5A O1A C4A N1A -10.9(8)
C5A O1A C4A C3A 171.0(6)
C1A C3A C4A N1A -12.1(11)
C2A C3A C4A N1A 56.4(10)
C13A C3A C4A N1A -157.4(7)
C1A C3A C4A O1A 165.8(6)
C2A C3A C4A O1A -125.8(6)
C13A C3A C4A O1A 20.4(9)
C4A O1A C5A C6A 25.8(7)
C4A N1A C6A C7A -101.5(6)
Pd1A N1A C6A C7A 77.3(6)
C4A N1A C6A C5A 24.4(7)
Pd1A N1A C6A C5A -156.8(5)
O1A C5A C6A C7A 89.9(7)
O1A C5A C6A N1A -29.9(7)
N1A C6A C7A C8A 95.3(8)
C5A C6A C7A C8A -18.9(11)
N1A C6A C7A C12A -79.0(8)
C5A C6A C7A C12A 166.8(6)
C12A C7A C8A C9A 2.7(13)
C6A C7A C8A C9A -171.6(9)
C7A C8A C9A C10A -6.3(17)
C8A C9A C10A C11A 8.7(18)
C9A C10A C11A C12A -7.9(16)
C10A C11A C12A C7A 4.6(13)
C8A C7A C12A C11A -2.1(12)
C6A C7A C12A C11A 172.5(7)
C1A P1A C14A C16A 157.8(5)
C18A P1A C14A C16A 46.3(6)
Pd1A P1A C14A C16A -83.2(5)
C1A P1A C14A C17A 34.6(5)
C18A P1A C14A C17A -76.9(6)
Pd1A P1A C14A C17A 153.6(4)
C1A P1A C14A C15A -83.0(5)
C18A P1A C14A C15A 165.6(5)
Pd1A P1A C14A C15A 36.1(5)
C1A P1A C18A C19A 49.5(6)
C14A P1A C18A C19A 158.7(5)
Pd1A P1A C18A C19A -68.1(5)
C1A P1A C18A C20A -68.1(6)
C14A P1A C18A C20A 41.1(6)
Pd1A P1A C18A C20A 174.3(5)
C1A P1A C18A C21A 166.1(5)
C14A P1A C18A C21A -84.7(6)
Pd1A P1A C18A C21A 48.5(6)
N1B Pd1B P1B C1B -31.7(3)
Cl2B Pd1B P1B C1B 155.7(2)
Cl1B Pd1B P1B C1B 72.7(7)
N1B Pd1B P1B C18B 84.7(3)
Cl2B Pd1B P1B C18B -87.9(3)
Cl1B Pd1B P1B C18B -170.9(7)
N1B Pd1B P1B C14B -143.9(3)
Cl2B Pd1B P1B C14B 43.5(3)
Cl1B Pd1B P1B C14B -39.5(8)
P1B Pd1B N1B C4B 28.5(7)
Cl2B Pd1B N1B C4B 142.8(10)
Cl1B Pd1B N1B C4B -146.0(7)
P1B Pd1B N1B C6B -149.1(5)
Cl2B Pd1B N1B C6B -34.8(15)
Cl1B Pd1B N1B C6B 36.4(5)
C18B P1B C1B C2B -164.2(5)
C14B P1B C1B C2B 77.9(6)
Pd1B P1B C1B C2B -44.6(5)
C18B P1B C1B C3B -92.2(6)
C14B P1B C1B C3B 149.9(6)
Pd1B P1B C1B C3B 27.4(7)
P1B C1B C2B C3B 116.6(6)
C1B C2B C3B C4B -110.4(7)
C1B C2B C3B C13B 104.7(7)
C2B C1B C3B C4B 105.2(7)
P1B C1B C3B C4B -1.3(10)
P1B C1B C3B C2B -106.5(6)
C2B C1B C3B C13B -109.9(8)
P1B C1B C3B C13B 143.6(6)
C6B N1B C4B O1B -7.1(8)
Pd1B N1B C4B O1B 175.1(5)
C6B N1B C4B C3B 172.3(7)
Pd1B N1B C4B C3B -5.5(12)
C5B O1B C4B N1B -11.4(9)
C5B O1B C4B C3B 169.1(6)
C2B C3B C4B N1B 53.3(11)
C1B C3B C4B N1B -15.0(12)
C13B C3B C4B N1B -160.2(8)
C2B C3B C4B O1B -127.2(7)
C1B C3B C4B O1B 164.5(6)
C13B C3B C4B O1B 19.2(10)
C4B O1B C5B C6B 23.8(8)
C4B N1B C6B C7B -103.6(6)
Pd1B N1B C6B C7B 74.6(6)
C4B N1B C6B C5B 21.0(7)
Pd1B N1B C6B C5B -160.8(5)
O1B C5B C6B C7B 93.7(7)
O1B C5B C6B N1B -26.1(7)
N1B C6B C7B C12B -83.6(8)
C5B C6B C7B C12B 162.6(7)
N1B C6B C7B C8B 93.4(9)
C5B C6B C7B C8B -20.4(10)
C12B C7B C8B C9B 1.4(14)
C6B C7B C8B C9B -175.7(9)
C7B C8B C9B C10B 0.6(17)
C8B C9B C10B C11B -0.8(18)
C9B C10B C11B C12B -1.1(18)
C10B C11B C12B C7B 3.1(18)
C8B C7B C12B C11B -3.2(14)
C6B C7B C12B C11B 174.1(9)
C1B P1B C14B C15B -81.5(6)
C18B P1B C14B C15B 166.0(5)
Pd1B P1B C14B C15B 35.5(6)
C1B P1B C14B C16B 157.6(6)
C18B P1B C14B C16B 45.1(7)
Pd1B P1B C14B C16B -85.4(6)
C1B P1B C14B C17B 36.4(6)
C18B P1B C14B C17B -76.1(6)
Pd1B P1B C14B C17B 153.4(5)
C1B P1B C18B C20B -69.5(6)
C14B P1B C18B C20B 39.4(7)
Pd1B P1B C18B C20B 172.4(5)
C1B P1B C18B C21B 166.7(5)
C14B P1B C18B C21B -84.4(6)
Pd1B P1B C18B C21B 48.6(6)
C1B P1B C18B C19B 49.0(6)
C14B P1B C18B C19B 157.9(5)
Pd1B P1B C18B C19B -69.1(5)
N1C Pd1C P1C C1C -27.1(3)
Cl2C Pd1C P1C C1C 159.1(2)
Cl1C Pd1C P1C C1C 84.1(6)
N1C Pd1C P1C C18C 86.8(3)
Cl2C Pd1C P1C C18C -87.1(2)
Cl1C Pd1C P1C C18C -162.0(6)
N1C Pd1C P1C C14C -141.6(3)
Cl2C Pd1C P1C C14C 44.5(3)
Cl1C Pd1C P1C C14C -30.4(7)
P1C Pd1C N1C C4C 27.1(7)
Cl2C Pd1C N1C C4C 137.0(12)
Cl1C Pd1C N1C C4C -146.7(7)
P1C Pd1C N1C C6C -154.6(5)
Cl2C Pd1C N1C C6C -44.7(17)
Cl1C Pd1C N1C C6C 31.5(5)
C18C P1C C1C C2C -168.2(5)
C14C P1C C1C C2C 74.1(5)
Pd1C P1C C1C C2C -49.4(5)
C18C P1C C1C C3C -95.8(6)
C14C P1C C1C C3C 146.5(6)
Pd1C P1C C1C C3C 23.0(7)
P1C C1C C2C C3C 117.6(5)
C1C C2C C3C C4C -111.0(6)
C1C C2C C3C C13C 104.5(7)
C2C C1C C3C C4C 104.5(7)
P1C C1C C3C C4C -1.9(9)
P1C C1C C3C C2C -106.4(6)
C2C C1C C3C C13C -110.3(6)
P1C C1C C3C C13C 143.3(5)
C6C N1C C4C O1C -6.4(8)
Pd1C N1C C4C O1C 171.9(4)
C6C N1C C4C C3C 171.6(7)
Pd1C N1C C4C C3C -10.0(12)
C5C O1C C4C N1C -10.5(8)
C5C O1C C4C C3C 171.2(6)
C2C C3C C4C N1C 59.9(10)
C1C C3C C4C N1C -9.0(11)
C13C C3C C4C N1C -154.3(7)
C2C C3C C4C O1C -122.0(6)
C1C C3C C4C O1C 169.1(6)
C13C C3C C4C O1C 23.8(8)
C4C O1C C5C C6C 21.8(7)
C4C N1C C6C C7C -103.5(7)
Pd1C N1C C6C C7C 77.8(6)
C4C N1C C6C C5C 19.7(7)
Pd1C N1C C6C C5C -158.9(4)
O1C C5C C6C N1C -24.3(7)
O1C C5C C6C C7C 94.9(7)
N1C C6C C7C C12C -106.5(7)
C5C C6C C7C C12C 138.9(7)
N1C C6C C7C C8C 76.2(8)
C5C C6C C7C C8C -38.4(9)
C12C C7C C8C C9C 0.8(11)
C6C C7C C8C C9C 178.1(7)
C7C C8C C9C C10C 0.9(13)
C8C C9C C10C C11C -2.4(13)
C9C C10C C11C C12C 2.2(13)
C8C C7C C12C C11C -1.0(11)
C6C C7C C12C C11C -178.3(7)
C10C C11C C12C C7C -0.5(13)
C1C P1C C14C C16C 154.7(5)
C18C P1C C14C C16C 44.5(6)
Pd1C P1C C14C C16C -86.1(5)
C1C P1C C14C C15C -82.8(5)
C18C P1C C14C C15C 167.0(5)
Pd1C P1C C14C C15C 36.5(5)
C1C P1C C14C C17C 33.3(6)
C18C P1C C14C C17C -76.9(6)
Pd1C P1C C14C C17C 152.6(4)
C1C P1C C18C C19C 56.3(5)
C14C P1C C18C C19C 165.4(5)
Pd1C P1C C18C C19C -61.6(5)
C1C P1C C18C C20C -63.5(6)
C14C P1C C18C C20C 45.6(6)
Pd1C P1C C18C C20C 178.6(4)
C1C P1C C18C C21C 174.0(5)
C14C P1C C18C C21C -76.9(6)
Pd1C P1C C18C C21C 56.1(5)
N1D Pd1D P1D C1D -29.5(3)
Cl2D Pd1D P1D C1D 155.7(3)
Cl1D Pd1D P1D C1D 97.5(8)
N1D Pd1D P1D C18D 84.9(3)
Cl2D Pd1D P1D C18D -89.9(3)
Cl1D Pd1D P1D C18D -148.1(8)
N1D Pd1D P1D C14D -142.8(3)
Cl2D Pd1D P1D C14D 42.4(3)
Cl1D Pd1D P1D C14D -15.8(9)
P1D Pd1D N1D C4D 28.8(7)
Cl2D Pd1D N1D C4D 136.9(14)
Cl1D Pd1D N1D C4D -147.4(7)
P1D Pd1D N1D C6D -153.0(5)
Cl2D Pd1D N1D C6D -44.9(19)
Cl1D Pd1D N1D C6D 30.9(5)
C18D P1D C1D C2D -166.2(5)
C14D P1D C1D C2D 76.4(6)
Pd1D P1D C1D C2D -47.5(6)
C18D P1D C1D C3D -93.8(7)
C14D P1D C1D C3D 148.8(7)
Pd1D P1D C1D C3D 24.9(7)
P1D C1D C2D C3D 117.3(6)
C1D C2D C3D C4D -109.3(6)
C1D C2D C3D C13D 104.9(7)
C2D C1D C3D C4D 105.0(7)
P1D C1D C3D C4D -1.6(11)
P1D C1D C3D C2D -106.6(7)
C2D C1D C3D C13D -107.4(7)
P1D C1D C3D C13D 146.0(6)
C6D N1D C4D O1D -5.6(9)
Pd1D N1D C4D O1D 172.8(4)
C6D N1D C4D C3D 172.5(8)
Pd1D N1D C4D C3D -9.1(12)
C5D O1D C4D N1D -9.2(9)
C5D O1D C4D C3D 172.3(6)
C2D C3D C4D N1D 56.0(11)
C13D C3D C4D N1D -158.2(8)
C1D C3D C4D N1D -11.0(12)
C2D C3D C4D O1D -125.8(7)
C13D C3D C4D O1D 20.0(9)
C1D C3D C4D O1D 167.2(6)
C4D O1D C5D C6D 18.8(7)
C4D N1D C6D C7D -102.8(7)
Pd1D N1D C6D C7D 78.5(6)
C4D N1D C6D C5D 16.7(7)
Pd1D N1D C6D C5D -162.0(4)
O1D C5D C6D N1D -21.0(6)
O1D C5D C6D C7D 97.5(6)
N1D C6D C7D C12D -99.4(7)
C5D C6D C7D C12D 148.3(6)
N1D C6D C7D C8D 78.2(9)
C5D C6D C7D C8D -34.0(9)
C12D C7D C8D C9D -3.2(13)
C6D C7D C8D C9D 179.1(8)
C7D C8D C9D C10D 1.9(15)
C8D C9D C10D C11D -0.2(14)
C9D C10D C11D C12D -0.1(13)
C10D C11D C12D C7D -1.3(12)
C8D C7D C12D C11D 2.9(11)
C6D C7D C12D C11D -179.4(7)
C1D P1D C14D C15D -83.6(5)
C18D P1D C14D C15D 165.7(5)
Pd1D P1D C14D C15D 34.4(6)
C1D P1D C14D C16D 154.3(5)
C18D P1D C14D C16D 43.6(6)
Pd1D P1D C14D C16D -87.7(6)
C1D P1D C14D C17D 34.4(7)
C18D P1D C14D C17D -76.3(6)
Pd1D P1D C14D C17D 152.4(5)
C1D P1D C18D C19D 54.8(6)
C14D P1D C18D C19D 163.2(5)
Pd1D P1D C18D C19D -62.5(5)
C1D P1D C18D C20D -65.0(6)
C14D P1D C18D C20D 43.4(7)
Pd1D P1D C18D C20D 177.8(5)
C1D P1D C18D C21D 173.6(6)
C14D P1D C18D C21D -78.0(6)
Pd1D P1D C18D C21D 56.4(6)
C1S Cl2 Cl2' C1S' -97(2)
C1S" Cl2 Cl2' C1S' 150(4)
C1S' Cl2 Cl2' C1S 97(2)
C1S" Cl2 Cl2' C1S -114(2)
C1S Cl2 Cl2' C1S" 114(2)
C1S' Cl2 Cl2' C1S" -150(4)
C1S Cl2 Cl2' Cl1 -39.4(12)
C1S' Cl2 Cl2' Cl1 57.1(15)
C1S" Cl2 Cl2' Cl1 -153(3)
C1S Cl1 Cl2' C1S' 118(3)
C1S Cl1 Cl2' Cl2 44.4(14)
C1S Cl1 Cl2' C1S" -54(7)
C1S' Cl2' C1S Cl1 -50(2)
Cl2 Cl2' C1S Cl1 -132.5(9)
C1S" Cl2' C1S Cl1 157.8(18)
C1S' Cl2' C1S Cl2 82(2)
C1S" Cl2' C1S Cl2 -69.7(18)
Cl1 Cl2' C1S Cl2 132.5(9)
Cl2' Cl1 C1S Cl2 -39.1(12)
C1S' Cl2 C1S Cl2' -36.4(13)
C1S" Cl2 C1S Cl2' 48.4(19)
Cl2' Cl2 C1S Cl1 48.0(11)
C1S' Cl2 C1S Cl1 11.6(13)
C1S" Cl2 C1S Cl1 96(2)
C1S Cl2' C1S' Cl2 -65.1(16)
C1S" Cl2' C1S' Cl2 61(8)
Cl1 Cl2' C1S' Cl2 -112.2(14)
C1S Cl2 C1S' Cl2' 68(3)
C1S" Cl2 C1S' Cl2' -24(3)
C1S' Cl2' C1S" Cl2 -62(8)
C1S Cl2' C1S" Cl2 60.5(17)
Cl1 Cl2' C1S" Cl2 104(7)
C1S Cl2 C1S" Cl2' -53(2)
C1S' Cl2 C1S" Cl2' 16.3(19)
